data_2217788
loop_
_publ_author_name
'Abu-El-Halawah, Rajab'
'Ali, Basem Fares'
'Ibrahim, Mohammad M.'
'Zahra, Jalal A.'
'Frey, Wolfgang'

_publ_section_title
;
 1,4-Dihydroxyquinoxaline-2,3(1<i>H</i>,4<i>H</i>)-dione
;
_journal_coeditor_code HK2425
_journal_issue 3
_journal_name_full 'Acta Crystallographica Section E'
_journal_page_first o571
_journal_page_last o572
_journal_paper_doi 10.1107/S1600536808003784
_journal_volume 64
_journal_year 2008
_chemical_formula_iupac 'C8 H6 N2 O4'
_chemical_formula_moiety 'C8 H6 N2 O4'
_chemical_formula_sum 'C8 H6 N2 O4'
_chemical_formula_weight 194.15
_chemical_name_systematic
;
1,4-Dihydroxyquinoxaline-2,3(1<i>H</i>,4<i>H</i>)-dione
;
_space_group_IT_number 20
_symmetry_cell_setting orthorhombic
_symmetry_space_group_name_Hall 'C 2c 2'
_symmetry_space_group_name_H-M 'C 2 2 21'
_atom_sites_solution_hydrogens geom
_atom_sites_solution_primary direct
_atom_sites_solution_secondary difmap
_audit_creation_method SHELXL-97
_cell_angle_alpha 90.00
_cell_angle_beta 90.00
_cell_angle_gamma 90.00
_cell_formula_units_Z 4
_cell_length_a 4.2562(6)
_cell_length_b 17.630(3)
_cell_length_c 10.4775(17)
_cell_measurement_reflns_used 20
_cell_measurement_temperature 294(2)
_cell_measurement_theta_max 16
_cell_measurement_theta_min 14
_cell_volume 786.2(2)
_computing_cell_refinement 'P3/PC Data Collection Software (Siemens, 1991)'
_computing_data_collection 'P3/PC Data Collection Software (Siemens, 1991)'
_computing_data_reduction 'SHELXTL-Plus (Sheldrick, 2008)'
_computing_molecular_graphics 'SHELXTL-Plus (Sheldrick, 2008)'
_computing_publication_material 'SHELXL97 (Sheldrick, 2008) and PLATON (Spek, 2003)'
_computing_structure_refinement 'SHELXL97 (Sheldrick, 2008)'
_computing_structure_solution 'SHELXS97 (Sheldrick, 2008)'
_diffrn_ambient_temperature 294(2)
_diffrn_measured_fraction_theta_full 1.000
_diffrn_measured_fraction_theta_max 1.000
_diffrn_measurement_device_type 'Nicolet P3'
_diffrn_measurement_method 'Wyckoff scan'
_diffrn_radiation_monochromator graphite
_diffrn_radiation_source 'fine-focus sealed tube'
_diffrn_radiation_type MoK\a
_diffrn_radiation_wavelength 0.71073
_diffrn_reflns_av_R_equivalents 0.0223
_diffrn_reflns_av_sigmaI/netI 0.0268
_diffrn_reflns_limit_h_max 5
_diffrn_reflns_limit_h_min 0
_diffrn_reflns_limit_k_max 22
_diffrn_reflns_limit_k_min 0
_diffrn_reflns_limit_l_max 13
_diffrn_reflns_limit_l_min -13
_diffrn_reflns_number 1004
_diffrn_reflns_theta_full 26.96
_diffrn_reflns_theta_max 26.96
_diffrn_reflns_theta_min 2.31
_diffrn_standards_decay_% 2
_diffrn_standards_interval_count 50
_diffrn_standards_number 3
_exptl_absorpt_coefficient_mu 0.135
_exptl_absorpt_correction_type none
_exptl_crystal_colour Colourless
_exptl_crystal_density_diffrn 1.640
_exptl_crystal_density_method 'not measured'
_exptl_crystal_description plates
_exptl_crystal_F_000 400
_exptl_crystal_size_max 0.50
_exptl_crystal_size_mid 0.20
_exptl_crystal_size_min 0.10
_refine_diff_density_max 0.115
_refine_diff_density_min -0.152
_refine_ls_extinction_coef 0.013(2)
_refine_ls_extinction_expression Fc^*^=kFc[1+0.001xFc^2^\l^3^/sin(2\q)]^-1/4^
_refine_ls_extinction_method 'SHELXL97 (Sheldrick, 2008)'
_refine_ls_goodness_of_fit_ref 1.073
_refine_ls_hydrogen_treatment mixed
_refine_ls_matrix_type full
_refine_ls_number_parameters 69
_refine_ls_number_reflns 529
_refine_ls_number_restraints 0
_refine_ls_restrained_S_all 1.073
_refine_ls_R_factor_all 0.0434
_refine_ls_R_factor_gt 0.0340
_refine_ls_shift/su_max 0.000
_refine_ls_shift/su_mean 0.000
_refine_ls_structure_factor_coef Fsqd
_refine_ls_weighting_details 'calc w=1/[\s^2^(Fo^2^)+(0.0208P)^2^+0.4073P] where P=(Fo^2^+2Fc^2^)/3'
_refine_ls_weighting_scheme calc
_refine_ls_wR_factor_gt 0.0684
_refine_ls_wR_factor_ref 0.0710
_reflns_number_gt 437
_reflns_number_total 529
_reflns_threshold_expression I>2\s(I)
_cod_data_source_file hk2425.cif
_cod_data_source_block I
_cod_database_code 2217788
_cod_database_fobs_code 2217788

loop_
_symmetry_equiv_pos_as_xyz
'x, y, z'
'-x, -y, z+1/2'
'-x, y, -z+1/2'
'x, -y, -z'
'x+1/2, y+1/2, z'
'-x+1/2, -y+1/2, z+1/2'
'-x+1/2, y+1/2, -z+1/2'
'x+1/2, -y+1/2, -z'

loop_
_atom_site_type_symbol
_atom_site_label
_atom_site_fract_x
_atom_site_fract_y
_atom_site_fract_z
_atom_site_U_iso_or_equiv
_atom_site_adp_type
_atom_site_calc_flag
_atom_site_refinement_flags
_atom_site_occupancy
N N1 0.2116(4) 0.41727(11) 0.15388(16) 0.0350(5) Uani d . 1
C C1 0.1130(6) 0.48556(11) 0.1948(2) 0.0364(6) Uani d . 1
O O1 0.4527(4) 0.41624(10) 0.06569(15) 0.0456(5) Uani d . 1
H H1 0.357(7) 0.4338(15) -0.012(3) 0.072(10) Uiso d . 1
C C2 0.1068(5) 0.34702(11) 0.2004(2) 0.0332(5) Uani d . 1
O O2 0.1965(5) 0.54622(9) 0.14878(15) 0.0531(6) Uani d . 1
C C3 0.2131(7) 0.27901(13) 0.1487(2) 0.0456(7) Uani d . 1
H H3 0.3541 0.2788 0.0808 0.055 Uiso calc R 1
C C4 0.1046(7) 0.21177(13) 0.2002(2) 0.0557(8) Uani d . 1
H H4 0.1745 0.1659 0.1669 0.067 Uiso calc R 1

loop_
_atom_site_aniso_label
_atom_site_aniso_U_11
_atom_site_aniso_U_22
_atom_site_aniso_U_33
_atom_site_aniso_U_12
_atom_site_aniso_U_13
_atom_site_aniso_U_23
N1 0.0369(10) 0.0401(9) 0.0279(8) 0.0022(10) 0.0011(9) -0.0011(8)
C1 0.0452(15) 0.0371(12) 0.0269(10) -0.0036(11) -0.0014(13) -0.0019(9)
O1 0.0416(9) 0.0631(10) 0.0320(8) 0.0113(10) 0.0045(9) 0.0052(9)
C2 0.0354(14) 0.0334(10) 0.0309(10) 0.0004(10) -0.0096(12) -0.0007(8)
O2 0.0823(16) 0.0374(8) 0.0397(9) -0.0123(10) 0.0136(13) 0.0017(7)
C3 0.0519(16) 0.0435(13) 0.0415(13) 0.0099(13) -0.0118(16) -0.0077(10)
C4 0.072(2) 0.0336(11) 0.0615(16) 0.0086(13) -0.0242(18) -0.0079(11)

loop_
_atom_type_symbol
_atom_type_description
_atom_type_scat_dispersion_real
_atom_type_scat_dispersion_imag
_atom_type_scat_source
C C 0.0033 0.0000 'International Tables Vol C Tables 4.2.6.8 and 6.1.1.4'
H H 0.0000 0.0000 'International Tables Vol C Tables 4.2.6.8 and 6.1.1.4'
N N 0.0061 0.0000 'International Tables Vol C Tables 4.2.6.8 and 6.1.1.4'
O O 0.0106 0.0000 'International Tables Vol C Tables 4.2.6.8 and 6.1.1.4'

loop_
_geom_angle_atom_site_label_1
_geom_angle_atom_site_label_2
_geom_angle_atom_site_label_3
_geom_angle_site_symmetry_1
_geom_angle_site_symmetry_3
_geom_angle
C1 N1 O1 . . 117.21(19)
C1 N1 C2 . . 125.42(18)
O1 N1 C2 . . 117.18(18)
O2 C1 N1 . . 124.4(2)
O2 C1 C1 . 3 119.22(14)
N1 C1 C1 . 3 116.41(12)
N1 O1 H1 . . 104.2(17)
C2 C2 C3 3 . 120.47(15)
C2 C2 N1 3 . 118.08(11)
C3 C2 N1 . . 121.5(2)
C4 C3 C2 . . 118.6(2)
C4 C3 H3 . . 120.7
C2 C3 H3 . . 120.7
C4 C4 C3 3 . 120.93(16)
C4 C4 H4 3 . 119.5
C3 C4 H4 . . 119.5

loop_
_geom_bond_atom_site_label_1
_geom_bond_atom_site_label_2
_geom_bond_site_symmetry_2
_geom_bond_distance
N1 C1 . 1.345(3)
N1 O1 . 1.381(2)
N1 C2 . 1.404(3)
C1 O2 . 1.226(3)
C1 C1 3 1.503(4)
O1 H1 . 0.96(3)
C2 C2 3 1.381(4)
C2 C3 . 1.391(3)
C3 C4 . 1.382(3)
C3 H3 . 0.9300
C4 C4 3 1.372(6)
C4 H4 . 0.9300

loop_
_geom_hbond_atom_site_label_D
_geom_hbond_atom_site_label_H
_geom_hbond_atom_site_label_A
_geom_hbond_site_symmetry_A
_geom_hbond_distance_DH
_geom_hbond_distance_HA
_geom_hbond_distance_DA
_geom_hbond_angle_DHA
O1 H1 O2 4_565 0.96(3) 1.63(3) 2.584(2) 174(3)

loop_
_geom_torsion_atom_site_label_1
_geom_torsion_atom_site_label_2
_geom_torsion_atom_site_label_3
_geom_torsion_atom_site_label_4
_geom_torsion_site_symmetry_1
_geom_torsion_site_symmetry_4
_geom_torsion
O1 N1 C1 O2 . . 8.8(3)
C2 N1 C1 O2 . . -176.4(2)
O1 N1 C1 C1 . 3 -170.8(2)
C2 N1 C1 C1 . 3 4.1(4)
C1 N1 C2 C2 . 3 -2.5(4)
O1 N1 C2 C2 . 3 172.3(2)
C1 N1 C2 C3 . . 177.4(2)
O1 N1 C2 C3 . . -7.8(3)
C2 C2 C3 C4 3 . -1.1(4)
N1 C2 C3 C4 . . 178.9(2)
C2 C3 C4 C4 . 3 0.3(5)
